data_7049637
loop_
_publ_author_name
'Zaen, Rena'
'Kim, Myeongbee'
'Park, Ki-Min'
'Lee, Kyung Hyung'
'Lee, Jun Yeob'
'Kang, Youngjin'

_publ_section_title
;
 Bipyridine-based iridium(iii) triplet emitters for organic light-emitting
 diodes (OLEDs): application and impact of phenyl substitution at the
 5'-position of the N-coordinating pyridine ring.
;
_journal_issue 26
_journal_name_full 'Dalton transactions (Cambridge, England : 2003)'
_journal_page_first 9734
_journal_page_last 9743
_journal_paper_doi 10.1039/c9dt00596j
_journal_volume 48
_journal_year 2019
_chemical_formula_moiety 'C57 H51 Ir N6 O6'
_chemical_formula_sum 'C57 H51 Ir N6 O6'
_chemical_formula_weight 1108.23
_space_group_crystal_system monoclinic
_space_group_IT_number 14
_space_group_name_Hall '-P 2yn'
_space_group_name_H-M_alt 'P 1 21/n 1'
_symmetry_space_group_name_Hall '-P 2yn'
_symmetry_space_group_name_H-M 'P 1 21/n 1'
_atom_sites_solution_hydrogens geom
_audit_creation_method SHELXL-2014/7
_audit_update_record
;
2019-02-08 deposited with the CCDC.    2019-04-10 downloaded from the CCDC.
;
_cell_angle_alpha 90
_cell_angle_beta 107.7379(7)
_cell_angle_gamma 90
_cell_formula_units_Z 4
_cell_length_a 13.3302(2)
_cell_length_b 21.8273(3)
_cell_length_c 17.6527(2)
_cell_measurement_reflns_used 9956
_cell_measurement_temperature 173(2)
_cell_measurement_theta_max 28.28
_cell_measurement_theta_min 2.46
_cell_volume 4892.09(12)
_computing_cell_refinement 'Bruker SAINT'
_computing_data_collection 'Bruker APEX2'
_computing_data_reduction 'Bruker SAINT'
_computing_molecular_graphics 'Bruker SHELXTL'
_computing_publication_material 'Bruker SHELXTL'
_computing_structure_refinement 'SHELXL-2014/7 (Sheldrick, 2014)'
_computing_structure_solution 'SHELXS-97 (Sheldrick 2008)'
_diffrn_ambient_temperature 173(2)
_diffrn_measured_fraction_theta_full 0.999
_diffrn_measured_fraction_theta_max 0.998
_diffrn_measurement_device_type 'Bruker APEX-II CCD'
_diffrn_measurement_method '\f and \w scans'
_diffrn_radiation_type MoK\a
_diffrn_radiation_wavelength 0.71073
_diffrn_reflns_av_R_equivalents 0.0480
_diffrn_reflns_av_unetI/netI 0.0500
_diffrn_reflns_Laue_measured_fraction_full 0.999
_diffrn_reflns_Laue_measured_fraction_max 0.998
_diffrn_reflns_limit_h_max 16
_diffrn_reflns_limit_h_min -17
_diffrn_reflns_limit_k_max 29
_diffrn_reflns_limit_k_min -29
_diffrn_reflns_limit_l_max 17
_diffrn_reflns_limit_l_min -23
_diffrn_reflns_number 50193
_diffrn_reflns_point_group_measured_fraction_full 0.999
_diffrn_reflns_point_group_measured_fraction_max 0.998
_diffrn_reflns_theta_full 25.242
_diffrn_reflns_theta_max 28.287
_diffrn_reflns_theta_min 1.529
_exptl_absorpt_coefficient_mu 2.788
_exptl_absorpt_correction_T_max 0.7457
_exptl_absorpt_correction_T_min 0.6510
_exptl_absorpt_correction_type multi-scan
_exptl_absorpt_process_details '(SADABS; Bruker, 2014)'
_exptl_crystal_colour yellow
_exptl_crystal_density_diffrn 1.505
_exptl_crystal_description plate
_exptl_crystal_F_000 2240
_exptl_crystal_size_max 0.300
_exptl_crystal_size_mid 0.080
_exptl_crystal_size_min 0.040
_refine_diff_density_max 0.756
_refine_diff_density_min -0.669
_refine_diff_density_rms 0.103
_refine_ls_extinction_method none
_refine_ls_goodness_of_fit_ref 1.033
_refine_ls_hydrogen_treatment constr
_refine_ls_matrix_type full
_refine_ls_number_parameters 631
_refine_ls_number_reflns 12132
_refine_ls_number_restraints 18
_refine_ls_restrained_S_all 1.043
_refine_ls_R_factor_all 0.0578
_refine_ls_R_factor_gt 0.0318
_refine_ls_shift/su_max 0.003
_refine_ls_shift/su_mean 0.000
_refine_ls_structure_factor_coef Fsqd
_refine_ls_weighting_details 'w=1/[\s^2^(Fo^2^)+(0.0306P)^2^+1.1677P] where P=(Fo^2^+2Fc^2^)/3'
_refine_ls_weighting_scheme calc
_refine_ls_wR_factor_gt 0.0696
_refine_ls_wR_factor_ref 0.0788
_reflns_Friedel_coverage 0.000
_reflns_number_gt 8134
_reflns_number_total 12132
_reflns_threshold_expression 'I > 2\s(I)'
_cod_data_source_file c9dt00596j2.cif
_cod_data_source_block fac-2
_cod_depositor_comments 'Adding full bibliography for 7049636--7049637.cif.'
_cod_database_code 7049637
_shelx_shelxl_version_number 2014/7
_shelx_space_group_comment
; 
The symmetry employed for this shelxl refinement is uniquely defined 
by the following loop, which should always be used as a source of 
symmetry information in preference to the above space-group names. 
They are only intended as comments. 
;
_shelx_estimated_absorpt_t_min 0.488
_shelx_estimated_absorpt_t_max 0.897

loop_
_space_group_symop_operation_xyz
'x, y, z'
'-x+1/2, y+1/2, -z+1/2'
'-x, -y, -z'
'x-1/2, -y-1/2, z-1/2'

loop_
_atom_site_label
_atom_site_type_symbol
_atom_site_fract_x
_atom_site_fract_y
_atom_site_fract_z
_atom_site_U_iso_or_equiv
_atom_site_adp_type
_atom_site_occupancy
_atom_site_site_symmetry_order
_atom_site_calc_flag
_atom_site_refinement_flags_posn
_atom_site_refinement_flags_adp
Ir1 Ir 1.04574(2) 0.25174(2) 0.02635(2) 0.01711(4) Uani 1 1 d . .
O1 O 1.1911(2) 0.09319(11) -0.15021(16) 0.0363(7) Uani 1 1 d . .
O2 O 1.1167(2) 0.01465(10) 0.06774(15) 0.0365(7) Uani 1 1 d . .
O3 O 1.2174(2) 0.38562(12) -0.15912(16) 0.0401(7) Uani 1 1 d . .
O4 O 0.8567(2) 0.36659(12) -0.24033(15) 0.0389(7) Uani 1 1 d . .
O5 O 1.46750(19) 0.23251(11) 0.16027(15) 0.0326(6) Uani 1 1 d . .
O6 O 1.3101(2) 0.40607(12) 0.21609(17) 0.0434(8) Uani 1 1 d . .
N1 N 1.0255(2) 0.19300(11) 0.11686(16) 0.0190(6) Uani 1 1 d . .
N2 N 1.1523(2) 0.05364(12) -0.04145(17) 0.0263(7) Uani 1 1 d . .
N3 N 0.8895(2) 0.24103(11) -0.05145(17) 0.0187(6) Uani 1 1 d . .
N4 N 1.0362(2) 0.37827(13) -0.19944(18) 0.0314(7) Uani 1 1 d . .
N5 N 1.0151(2) 0.33487(12) 0.07733(16) 0.0216(6) Uani 1 1 d . .
N6 N 1.3885(2) 0.32014(13) 0.18745(17) 0.0288(7) Uani 1 1 d . .
C1 C 1.0886(2) 0.17150(14) -0.00880(19) 0.0197(7) Uani 1 1 d . .
C2 C 1.1268(3) 0.16070(15) -0.0729(2) 0.0237(8) Uani 1 1 d . .
H2 H 1.1327 0.1934 -0.1069 0.028 Uiso 1 1 calc R U
C3 C 1.1556(3) 0.10229(15) -0.0864(2) 0.0240(8) Uani 1 1 d . .
C4 C 1.1171(3) 0.06347(14) 0.0202(2) 0.0242(8) Uani 1 1 d . .
C5 C 1.0818(3) 0.12018(14) 0.03903(19) 0.0199(7) Uani 1 1 d . .
C6 C 1.0431(3) 0.13252(14) 0.1062(2) 0.0229(8) Uani 1 1 d . .
C7 C 1.0230(3) 0.09031(16) 0.1596(2) 0.0346(9) Uani 1 1 d . .
H7 H 1.0317 0.0478 0.1522 0.042 Uiso 1 1 calc R U
C8 C 0.9909(3) 0.10973(16) 0.2225(2) 0.0343(9) Uani 1 1 d . .
H8 H 0.9777 0.0805 0.2581 0.041 Uiso 1 1 calc R U
C9 C 0.9776(3) 0.17199(15) 0.2345(2) 0.0251(8) Uani 1 1 d . .
C10 C 0.9945(3) 0.21113(15) 0.1780(2) 0.0223(7) Uani 1 1 d . .
H10 H 0.9832 0.2537 0.1832 0.027 Uiso 1 1 calc R U
C11 C 0.9456(3) 0.19761(16) 0.3022(2) 0.0292(8) Uani 1 1 d . .
C12 C 0.9936(3) 0.17946(19) 0.3810(2) 0.0419(10) Uani 1 1 d . .
C13 C 0.9598(4) 0.2077(2) 0.4404(3) 0.0525(12) Uani 1 1 d . .
H13 H 0.9897 0.1953 0.4941 0.063 Uiso 1 1 calc R U
C14 C 0.8845(4) 0.2529(2) 0.4227(3) 0.0602(15) Uani 1 1 d . .
H14 H 0.8641 0.2717 0.4642 0.072 Uiso 1 1 calc R U
C15 C 0.8384(4) 0.2712(2) 0.3454(3) 0.0539(13) Uani 1 1 d . .
H15 H 0.7867 0.3026 0.3331 0.065 Uiso 1 1 calc R U
C16 C 0.8688(3) 0.24278(17) 0.2855(3) 0.0398(10) Uani 1 1 d . .
H16 H 0.8362 0.2546 0.2318 0.048 Uiso 1 1 calc R U
C17 C 1.2180(3) 0.03241(17) -0.1647(3) 0.0456(11) Uani 1 1 d . .
H17A H 1.2422 0.0318 -0.2118 0.068 Uiso 1 1 calc R U
H17B H 1.2743 0.0175 -0.1186 0.068 Uiso 1 1 calc R U
H17C H 1.1560 0.0060 -0.1738 0.068 Uiso 1 1 calc R U
C18 C 1.1665(3) -0.04051(15) 0.0521(3) 0.0473(12) Uani 1 1 d . .
H18A H 1.1614 -0.0724 0.0898 0.071 Uiso 1 1 calc R U
H18B H 1.1311 -0.0544 -0.0023 0.071 Uiso 1 1 calc R U
H18C H 1.2408 -0.0322 0.0582 0.071 Uiso 1 1 calc R U
C19 C 1.0815(4) 0.1334(2) 0.4058(3) 0.0593(14) Uani 1 1 d . .
H19A H 1.1025 0.1280 0.4637 0.089 Uiso 1 1 calc R U
H19B H 1.0575 0.0941 0.3797 0.089 Uiso 1 1 calc R U
H19C H 1.1419 0.1481 0.3903 0.089 Uiso 1 1 calc R U
C20 C 1.0530(3) 0.30119(14) -0.06762(19) 0.0204(7) Uani 1 1 d . .
C21 C 1.1413(3) 0.32865(14) -0.0798(2) 0.0247(8) Uani 1 1 d . .
H21 H 1.2091 0.3231 -0.0424 0.030 Uiso 1 1 calc R U
C22 C 1.1286(3) 0.36397(15) -0.1469(2) 0.0286(8) Uani 1 1 d . .
C23 C 0.9527(3) 0.35189(16) -0.1888(2) 0.0285(8) Uani 1 1 d . .
C24 C 0.9556(3) 0.31048(15) -0.1274(2) 0.0228(7) Uani 1 1 d . .
C25 C 0.8673(3) 0.27414(15) -0.1200(2) 0.0222(7) Uani 1 1 d . .
C26 C 0.7677(3) 0.26715(16) -0.1766(2) 0.0306(9) Uani 1 1 d . .
H26 H 0.7503 0.2894 -0.2251 0.037 Uiso 1 1 calc R U
C27 C 0.6954(3) 0.22794(18) -0.1613(2) 0.0352(9) Uani 1 1 d . .
H27 H 0.6289 0.2228 -0.2004 0.042 Uiso 1 1 calc R U
C28 C 0.7169(3) 0.19574(15) -0.0904(2) 0.0267(8) Uani 1 1 d . .
C29 C 0.8169(3) 0.20361(14) -0.0379(2) 0.0247(8) Uani 1 1 d . .
H29 H 0.8352 0.1812 0.0105 0.030 Uiso 1 1 calc R U
C30 C 0.6394(3) 0.15395(17) -0.0738(3) 0.0405(11) Uani 1 1 d . .
C31 C 0.6198(3) 0.1519(2) -0.0018(3) 0.0623(15) Uani 1 1 d . .
C32 C 0.5431(4) 0.1110(3) 0.0106(4) 0.099(2) Uani 1 1 d . U
H32 H 0.5276 0.1095 0.0597 0.119 Uiso 1 1 calc R U
C33 C 0.4928(5) 0.0738(3) -0.0526(5) 0.100(2) Uani 1 1 d . U
H33 H 0.4421 0.0457 -0.0452 0.121 Uiso 1 1 calc R U
C34 C 0.5101(5) 0.0741(3) -0.1257(5) 0.104(2) Uani 1 1 d . U
H34 H 0.4727 0.0472 -0.1669 0.124 Uiso 1 1 calc R U
C35 C 0.5823(3) 0.1140(2) -0.1370(4) 0.0721(18) Uani 1 1 d . .
H35 H 0.5952 0.1156 -0.1870 0.086 Uiso 1 1 calc R U
C36 C 1.2065(3) 0.42108(19) -0.2293(2) 0.0464(11) Uani 1 1 d . .
H36A H 1.2763 0.4339 -0.2309 0.070 Uiso 1 1 calc R U
H36B H 1.1723 0.3963 -0.2764 0.070 Uiso 1 1 calc R U
H36C H 1.1635 0.4574 -0.2287 0.070 Uiso 1 1 calc R U
C37 C 0.8559(3) 0.40865(19) -0.3029(2) 0.0503(12) Uani 1 1 d . .
H37A H 0.7832 0.4158 -0.3359 0.075 Uiso 1 1 calc R U
H37B H 0.8876 0.4476 -0.2798 0.075 Uiso 1 1 calc R U
H37C H 0.8965 0.3914 -0.3357 0.075 Uiso 1 1 calc R U
C38 C 0.6705(4) 0.1924(3) 0.0644(3) 0.088(2) Uani 1 1 d . .
H38A H 0.6450 0.1829 0.1096 0.133 Uiso 1 1 calc R U
H38B H 0.7470 0.1864 0.0800 0.133 Uiso 1 1 calc R U
H38C H 0.6537 0.2351 0.0482 0.133 Uiso 1 1 calc R U
C39 C 1.1912(3) 0.27488(15) 0.09272(19) 0.0204(7) Uani 1 1 d . .
C40 C 1.2846(3) 0.24187(14) 0.1041(2) 0.0234(7) Uani 1 1 d . .
H40 H 1.2833 0.2030 0.0796 0.028 Uiso 1 1 calc R U
C41 C 1.3790(3) 0.26614(16) 0.1511(2) 0.0251(8) Uani 1 1 d . .
C42 C 1.3007(3) 0.35122(16) 0.1781(2) 0.0290(8) Uani 1 1 d . .
C43 C 1.2003(3) 0.33259(14) 0.13146(19) 0.0219(7) Uani 1 1 d . .
C44 C 1.1022(3) 0.36604(15) 0.1211(2) 0.0243(8) Uani 1 1 d . .
C45 C 1.0897(3) 0.42431(17) 0.1498(2) 0.0395(10) Uani 1 1 d . .
H45 H 1.1499 0.4478 0.1769 0.047 Uiso 1 1 calc R U
C46 C 0.9909(3) 0.44747(18) 0.1388(3) 0.0456(11) Uani 1 1 d . .
H46 H 0.9831 0.4871 0.1585 0.055 Uiso 1 1 calc R U
C47 C 0.9015(3) 0.41370(17) 0.0992(2) 0.0356(9) Uani 1 1 d . .
C48 C 0.9191(3) 0.35832(15) 0.0681(2) 0.0269(8) Uani 1 1 d . .
H48 H 0.8596 0.3353 0.0383 0.032 Uiso 1 1 calc R U
C49 C 0.7906(3) 0.43414(18) 0.0940(2) 0.0437(11) Uani 1 1 d . .
C50 C 0.7478(4) 0.4847(2) 0.0507(3) 0.0558(13) Uani 1 1 d . .
C51 C 0.6460(4) 0.5047(2) 0.0531(3) 0.0606(14) Uani 1 1 d . .
H51 H 0.6141 0.5404 0.0251 0.073 Uiso 1 1 calc R U
C52 C 0.5968(4) 0.4717(2) 0.0957(3) 0.0683(16) Uani 1 1 d . .
H52 H 0.5297 0.4851 0.0974 0.082 Uiso 1 1 calc R U
C53 C 0.6385(4) 0.4198(3) 0.1368(3) 0.0732(16) Uani 1 1 d . .
H53 H 0.5997 0.3974 0.1646 0.088 Uiso 1 1 calc R U
C54 C 0.7380(3) 0.3998(2) 0.1376(3) 0.0534(13) Uani 1 1 d . .
H54 H 0.7692 0.3644 0.1666 0.064 Uiso 1 1 calc R U
C55 C 1.5622(3) 0.25536(17) 0.2161(3) 0.0415(10) Uani 1 1 d . .
H55A H 1.6207 0.2277 0.2179 0.062 Uiso 1 1 calc R U
H55B H 1.5777 0.2962 0.1996 0.062 Uiso 1 1 calc R U
H55C H 1.5528 0.2578 0.2690 0.062 Uiso 1 1 calc R U
C56 C 1.4133(3) 0.4231(2) 0.2645(3) 0.0705(17) Uani 1 1 d . .
H56A H 1.4104 0.4632 0.2887 0.106 Uiso 1 1 calc R U
H56B H 1.4398 0.3925 0.3064 0.106 Uiso 1 1 calc R U
H56C H 1.4606 0.4253 0.2316 0.106 Uiso 1 1 calc R U
C57 C 0.8001(4) 0.5174(2) 0.0008(3) 0.0659(15) Uani 1 1 d . .
H57A H 0.7565 0.5521 -0.0250 0.099 Uiso 1 1 calc R U
H57B H 0.8688 0.5323 0.0339 0.099 Uiso 1 1 calc R U
H57C H 0.8100 0.4895 -0.0398 0.099 Uiso 1 1 calc R U

loop_
_atom_site_aniso_label
_atom_site_aniso_U_11
_atom_site_aniso_U_22
_atom_site_aniso_U_33
_atom_site_aniso_U_23
_atom_site_aniso_U_13
_atom_site_aniso_U_12
Ir1 0.02046(7) 0.01497(7) 0.01566(7) -0.00043(6) 0.00515(5) 0.00084(6)
O1 0.0498(17) 0.0274(14) 0.0406(17) -0.0099(12) 0.0268(14) 0.0013(12)
O2 0.0563(18) 0.0172(12) 0.0390(16) 0.0023(11) 0.0190(14) 0.0068(12)
O3 0.0402(17) 0.0429(16) 0.0393(17) 0.0149(13) 0.0155(13) -0.0079(13)
O4 0.0378(16) 0.0387(16) 0.0335(16) 0.0158(13) 0.0007(13) -0.0002(13)
O5 0.0186(13) 0.0413(15) 0.0348(15) -0.0065(12) 0.0034(11) 0.0033(11)
O6 0.0317(16) 0.0356(15) 0.057(2) -0.0283(14) 0.0046(14) -0.0061(12)
N1 0.0178(14) 0.0190(13) 0.0183(15) -0.0013(12) 0.0028(11) -0.0011(11)
N2 0.0281(17) 0.0218(15) 0.0287(17) -0.0071(13) 0.0079(14) 0.0009(13)
N3 0.0191(14) 0.0154(14) 0.0215(14) -0.0038(11) 0.0060(11) 0.0009(11)
N4 0.0401(19) 0.0267(16) 0.0257(17) 0.0059(14) 0.0072(15) -0.0031(14)
N5 0.0245(16) 0.0186(14) 0.0215(16) 0.0008(12) 0.0070(12) 0.0008(12)
N6 0.0273(17) 0.0313(17) 0.0279(17) -0.0086(14) 0.0086(14) -0.0034(14)
C1 0.0180(17) 0.0197(16) 0.0191(17) -0.0005(14) 0.0020(14) -0.0034(13)
C2 0.029(2) 0.0204(17) 0.0230(19) -0.0008(14) 0.0096(15) 0.0028(15)
C3 0.0262(19) 0.0266(18) 0.0193(18) -0.0050(15) 0.0070(15) -0.0003(15)
C4 0.0267(19) 0.0177(17) 0.0255(19) -0.0003(14) 0.0041(15) 0.0003(14)
C5 0.0236(18) 0.0177(16) 0.0186(17) -0.0013(13) 0.0065(14) 0.0012(14)
C6 0.0256(19) 0.0188(16) 0.0237(19) 0.0007(14) 0.0066(15) 0.0036(14)
C7 0.055(3) 0.0184(18) 0.035(2) 0.0047(16) 0.020(2) 0.0013(17)
C8 0.051(3) 0.028(2) 0.029(2) 0.0057(17) 0.0191(19) -0.0016(18)
C9 0.0261(19) 0.0279(19) 0.0218(19) 0.0023(15) 0.0079(15) -0.0003(15)
C10 0.0229(19) 0.0205(17) 0.0223(18) -0.0012(14) 0.0052(15) 0.0007(14)
C11 0.033(2) 0.031(2) 0.027(2) -0.0037(16) 0.0156(17) -0.0108(17)
C12 0.045(3) 0.051(3) 0.031(2) 0.003(2) 0.014(2) -0.016(2)
C13 0.063(3) 0.071(3) 0.029(2) -0.005(2) 0.021(2) -0.023(3)
C14 0.074(4) 0.068(3) 0.055(3) -0.026(3) 0.044(3) -0.021(3)
C15 0.051(3) 0.059(3) 0.065(4) -0.015(3) 0.038(3) -0.008(2)
C16 0.037(2) 0.048(3) 0.042(2) -0.009(2) 0.024(2) -0.007(2)
C17 0.054(3) 0.034(2) 0.061(3) -0.021(2) 0.035(2) -0.001(2)
C18 0.070(3) 0.0150(18) 0.060(3) 0.0024(18) 0.026(3) 0.0162(19)
C19 0.078(4) 0.066(3) 0.030(3) 0.013(2) 0.011(2) 0.000(3)
C20 0.0282(19) 0.0146(16) 0.0179(17) -0.0048(13) 0.0062(15) 0.0002(14)
C21 0.030(2) 0.0193(17) 0.0230(19) 0.0034(14) 0.0054(15) -0.0002(15)
C22 0.037(2) 0.0232(18) 0.028(2) -0.0010(16) 0.0128(18) -0.0069(16)
C23 0.037(2) 0.0259(19) 0.0198(19) 0.0003(15) 0.0042(16) 0.0023(16)
C24 0.0238(19) 0.0226(17) 0.0212(18) 0.0002(14) 0.0057(15) 0.0027(14)
C25 0.0232(19) 0.0212(16) 0.0215(19) -0.0022(14) 0.0057(15) 0.0033(14)
C26 0.030(2) 0.035(2) 0.0223(19) 0.0045(16) 0.0007(16) 0.0051(16)
C27 0.025(2) 0.035(2) 0.036(2) -0.0002(18) -0.0047(17) 0.0034(17)
C28 0.0221(19) 0.0232(18) 0.032(2) -0.0005(16) 0.0035(16) 0.0019(15)
C29 0.027(2) 0.0193(17) 0.0263(19) -0.0029(15) 0.0064(16) 0.0018(15)
C30 0.022(2) 0.029(2) 0.062(3) 0.017(2) 0.000(2) 0.0018(17)
C31 0.031(3) 0.079(4) 0.071(4) 0.034(3) 0.006(3) -0.005(2)
C32 0.066(4) 0.120(5) 0.106(5) 0.055(4) 0.016(3) -0.010(3)
C33 0.061(4) 0.096(4) 0.122(5) 0.043(4) -0.005(4) -0.034(3)
C34 0.075(4) 0.076(4) 0.130(5) 0.008(4) -0.013(4) -0.024(3)
C35 0.033(3) 0.037(3) 0.123(5) 0.014(3) -0.010(3) -0.015(2)
C36 0.054(3) 0.045(2) 0.044(3) 0.016(2) 0.020(2) -0.012(2)
C37 0.057(3) 0.045(3) 0.036(3) 0.024(2) -0.006(2) -0.001(2)
C38 0.064(4) 0.151(6) 0.067(4) 0.013(4) 0.044(3) -0.007(4)
C39 0.0277(19) 0.0176(15) 0.0160(17) 0.0034(14) 0.0068(14) -0.0015(14)
C40 0.0244(18) 0.0214(18) 0.0226(18) -0.0015(14) 0.0045(14) -0.0004(14)
C41 0.0221(19) 0.0327(19) 0.0214(18) -0.0007(15) 0.0081(15) -0.0003(15)
C42 0.031(2) 0.0258(19) 0.028(2) -0.0092(16) 0.0049(17) -0.0029(16)
C43 0.0262(19) 0.0210(17) 0.0195(18) -0.0025(14) 0.0084(15) 0.0002(14)
C44 0.027(2) 0.0226(17) 0.0225(19) -0.0020(14) 0.0067(16) 0.0009(15)
C45 0.034(2) 0.030(2) 0.053(3) -0.0162(19) 0.009(2) 0.0014(17)
C46 0.043(3) 0.030(2) 0.058(3) -0.021(2) 0.006(2) 0.0081(19)
C47 0.037(2) 0.033(2) 0.034(2) -0.0084(18) 0.0059(18) 0.0099(18)
C48 0.029(2) 0.0236(18) 0.0248(19) -0.0031(15) 0.0032(16) 0.0049(15)
C49 0.048(3) 0.036(2) 0.036(2) -0.0190(19) -0.003(2) 0.014(2)
C50 0.073(4) 0.042(3) 0.044(3) -0.013(2) 0.005(3) 0.009(2)
C51 0.053(3) 0.056(3) 0.058(3) -0.016(3) -0.006(3) 0.017(3)
C52 0.063(4) 0.062(4) 0.068(4) -0.020(3) 0.002(3) 0.015(3)
C53 0.067(4) 0.076(4) 0.081(4) -0.009(3) 0.028(3) 0.009(3)
C54 0.034(3) 0.073(3) 0.058(3) -0.019(3) 0.021(2) 0.005(2)
C55 0.023(2) 0.050(3) 0.047(3) -0.008(2) 0.0035(18) -0.0019(19)
C56 0.035(3) 0.066(3) 0.103(4) -0.061(3) 0.009(3) -0.016(2)
C57 0.087(4) 0.037(3) 0.064(4) 0.002(2) 0.009(3) 0.011(3)

loop_
_atom_type_symbol
_atom_type_description
_atom_type_scat_dispersion_real
_atom_type_scat_dispersion_imag
_atom_type_scat_source
C C 0.0033 0.0016 'International Tables Vol C Tables 4.2.6.8 and 6.1.1.4'
H H 0.0000 0.0000 'International Tables Vol C Tables 4.2.6.8 and 6.1.1.4'
N N 0.0061 0.0033 'International Tables Vol C Tables 4.2.6.8 and 6.1.1.4'
O O 0.0106 0.0060 'International Tables Vol C Tables 4.2.6.8 and 6.1.1.4'
Ir Ir -1.4442 7.9887 'International Tables Vol C Tables 4.2.6.8 and 6.1.1.4'

loop_
_geom_angle_atom_site_label_1
_geom_angle_atom_site_label_2
_geom_angle_atom_site_label_3
_geom_angle
C1 Ir1 C39 94.90(13)
C1 Ir1 C20 97.15(12)
C39 Ir1 C20 93.79(13)
C1 Ir1 N5 172.84(11)
C39 Ir1 N5 79.22(12)
C20 Ir1 N5 87.39(11)
C1 Ir1 N1 79.56(11)
C39 Ir1 N1 91.97(11)
C20 Ir1 N1 173.60(11)
N5 Ir1 N1 96.44(10)
C1 Ir1 N3 91.11(11)
C39 Ir1 N3 171.18(11)
C20 Ir1 N3 79.03(12)
N5 Ir1 N3 95.21(10)
N1 Ir1 N3 95.47(10)
C3 O1 C17 117.1(3)
C4 O2 C18 116.6(3)
C22 O3 C36 117.7(3)
C23 O4 C37 116.7(3)
C41 O5 C55 116.4(3)
C42 O6 C56 116.8(3)
C10 N1 C6 120.6(3)
C10 N1 Ir1 124.9(2)
C6 N1 Ir1 114.4(2)
C4 N2 C3 116.3(3)
C29 N3 C25 120.4(3)
C29 N3 Ir1 124.7(2)
C25 N3 Ir1 114.9(2)
C23 N4 C22 116.2(3)
C48 N5 C44 119.6(3)
C48 N5 Ir1 125.1(2)
C44 N5 Ir1 115.2(2)
C42 N6 C41 116.5(3)
C2 C1 C5 117.0(3)
C2 C1 Ir1 127.5(2)
C5 C1 Ir1 115.4(2)
C3 C2 C1 119.2(3)
C3 C2 H2 120.4
C1 C2 H2 120.4
N2 C3 O1 117.3(3)
N2 C3 C2 125.1(3)
O1 C3 C2 117.7(3)
N2 C4 O2 116.7(3)
N2 C4 C5 124.5(3)
O2 C4 C5 118.8(3)
C4 C5 C1 117.9(3)
C4 C5 C6 125.9(3)
C1 C5 C6 116.2(3)
N1 C6 C7 117.9(3)
N1 C6 C5 114.2(3)
C7 C6 C5 127.9(3)
C8 C7 C6 120.8(3)
C8 C7 H7 119.6
C6 C7 H7 119.6
C7 C8 C9 120.7(3)
C7 C8 H8 119.7
C9 C8 H8 119.7
C10 C9 C8 115.8(3)
C10 C9 C11 119.6(3)
C8 C9 C11 124.6(3)
N1 C10 C9 124.2(3)
N1 C10 H10 117.9
C9 C10 H10 117.9
C16 C11 C12 119.8(4)
C16 C11 C9 117.9(3)
C12 C11 C9 122.2(4)
C11 C12 C13 117.6(4)
C11 C12 C19 123.9(4)
C13 C12 C19 118.4(4)
C14 C13 C12 121.7(4)
C14 C13 H13 119.2
C12 C13 H13 119.2
C13 C14 C15 120.6(4)
C13 C14 H14 119.7
C15 C14 H14 119.7
C14 C15 C16 118.7(5)
C14 C15 H15 120.6
C16 C15 H15 120.6
C11 C16 C15 121.6(4)
C11 C16 H16 119.2
C15 C16 H16 119.2
O1 C17 H17A 109.5
O1 C17 H17B 109.5
H17A C17 H17B 109.5
O1 C17 H17C 109.5
H17A C17 H17C 109.5
H17B C17 H17C 109.5
O2 C18 H18A 109.5
O2 C18 H18B 109.5
H18A C18 H18B 109.5
O2 C18 H18C 109.5
H18A C18 H18C 109.5
H18B C18 H18C 109.5
C12 C19 H19A 109.5
C12 C19 H19B 109.5
H19A C19 H19B 109.5
C12 C19 H19C 109.5
H19A C19 H19C 109.5
H19B C19 H19C 109.5
C21 C20 C24 116.7(3)
C21 C20 Ir1 127.9(2)
C24 C20 Ir1 115.4(2)
C22 C21 C20 118.9(3)
C22 C21 H21 120.6
C20 C21 H21 120.6
N4 C22 O3 118.4(3)
N4 C22 C21 125.0(3)
O3 C22 C21 116.6(3)
N4 C23 O4 117.7(3)
N4 C23 C24 124.4(3)
O4 C23 C24 117.9(3)
C23 C24 C20 118.2(3)
C23 C24 C25 125.9(3)
C20 C24 C25 115.9(3)
N3 C25 C26 118.4(3)
N3 C25 C24 113.9(3)
C26 C25 C24 127.6(3)
C27 C26 C25 119.7(3)
C27 C26 H26 120.2
C25 C26 H26 120.2
C26 C27 C28 121.9(3)
C26 C27 H27 119.1
C28 C27 H27 119.1
C29 C28 C27 115.7(3)
C29 C28 C30 122.4(3)
C27 C28 C30 121.9(3)
N3 C29 C28 123.9(3)
N3 C29 H29 118.1
C28 C29 H29 118.1
C31 C30 C35 119.6(4)
C31 C30 C28 123.2(4)
C35 C30 C28 117.3(4)
C30 C31 C32 120.7(6)
C30 C31 C38 123.3(4)
C32 C31 C38 115.9(6)
C33 C32 C31 116.1(6)
C33 C32 H32 121.9
C31 C32 H32 121.9
C34 C33 C32 125.1(6)
C34 C33 H33 117.4
C32 C33 H33 117.4
C35 C34 C33 118.0(6)
C35 C34 H34 121.0
C33 C34 H34 121.0
C34 C35 C30 120.4(6)
C34 C35 H35 119.8
C30 C35 H35 119.8
O3 C36 H36A 109.5
O3 C36 H36B 109.5
H36A C36 H36B 109.5
O3 C36 H36C 109.5
H36A C36 H36C 109.5
H36B C36 H36C 109.5
O4 C37 H37A 109.5
O4 C37 H37B 109.5
H37A C37 H37B 109.5
O4 C37 H37C 109.5
H37A C37 H37C 109.5
H37B C37 H37C 109.5
C31 C38 H38A 109.5
C31 C38 H38B 109.5
H38A C38 H38B 109.5
C31 C38 H38C 109.5
H38A C38 H38C 109.5
H38B C38 H38C 109.5
C40 C39 C43 116.5(3)
C40 C39 Ir1 128.0(3)
C43 C39 Ir1 115.5(2)
C41 C40 C39 119.7(3)
C41 C40 H40 120.1
C39 C40 H40 120.1
N6 C41 O5 118.1(3)
N6 C41 C40 124.3(3)
O5 C41 C40 117.6(3)
N6 C42 O6 116.5(3)
N6 C42 C43 125.2(3)
O6 C42 C43 118.2(3)
C42 C43 C39 117.8(3)
C42 C43 C44 126.0(3)
C39 C43 C44 116.2(3)
N5 C44 C45 119.0(3)
N5 C44 C43 113.4(3)
C45 C44 C43 127.7(3)
C46 C45 C44 120.1(4)
C46 C45 H45 120.0
C44 C45 H45 120.0
C45 C46 C47 120.9(3)
C45 C46 H46 119.5
C47 C46 H46 119.5
C48 C47 C46 116.2(4)
C48 C47 C49 120.9(3)
C46 C47 C49 122.8(3)
N5 C48 C47 123.9(3)
N5 C48 H48 118.0
C47 C48 H48 118.0
C50 C49 C54 123.0(4)
C50 C49 C47 120.3(5)
C54 C49 C47 116.6(4)
C49 C50 C51 117.8(5)
C49 C50 C57 122.4(5)
C51 C50 C57 119.7(5)
C52 C51 C50 118.5(5)
C52 C51 H51 120.7
C50 C51 H51 120.7
C51 C52 C53 123.3(6)
C51 C52 H52 118.3
C53 C52 H52 118.3
C52 C53 C54 119.9(6)
C52 C53 H53 120.1
C54 C53 H53 120.1
C53 C54 C49 117.4(5)
C53 C54 H54 121.3
C49 C54 H54 121.3
O5 C55 H55A 109.5
O5 C55 H55B 109.5
H55A C55 H55B 109.5
O5 C55 H55C 109.5
H55A C55 H55C 109.5
H55B C55 H55C 109.5
O6 C56 H56A 109.5
O6 C56 H56B 109.5
H56A C56 H56B 109.5
O6 C56 H56C 109.5
H56A C56 H56C 109.5
H56B C56 H56C 109.5
C50 C57 H57A 109.5
C50 C57 H57B 109.5
H57A C57 H57B 109.5
C50 C57 H57C 109.5
H57A C57 H57C 109.5
H57B C57 H57C 109.5

loop_
_geom_bond_atom_site_label_1
_geom_bond_atom_site_label_2
_geom_bond_distance
Ir1 C1 1.999(3)
Ir1 C39 2.001(3)
Ir1 C20 2.006(3)
Ir1 N5 2.120(3)
Ir1 N1 2.129(3)
Ir1 N3 2.129(3)
O1 C3 1.363(4)
O1 C17 1.418(4)
O2 C4 1.358(4)
O2 C18 1.441(4)
O3 C22 1.351(4)
O3 C36 1.430(4)
O4 C23 1.363(4)
O4 C37 1.433(4)
O5 C41 1.356(4)
O5 C55 1.433(4)
O6 C42 1.359(4)
O6 C56 1.431(5)
N1 C10 1.328(4)
N1 C6 1.364(4)
N2 C4 1.326(4)
N2 C3 1.334(4)
N3 C29 1.343(4)
N3 C25 1.363(4)
N4 C23 1.317(4)
N4 C22 1.333(4)
N5 C48 1.342(4)
N5 C44 1.364(4)
N6 C42 1.319(4)
N6 C41 1.330(4)
C1 C2 1.395(4)
C1 C5 1.422(4)
C2 C3 1.373(4)
C2 H2 0.9500
C4 C5 1.400(4)
C5 C6 1.455(4)
C6 C7 1.401(5)
C7 C8 1.372(5)
C7 H7 0.9500
C8 C9 1.395(5)
C8 H8 0.9500
C9 C10 1.384(4)
C9 C11 1.494(5)
C10 H10 0.9500
C11 C16 1.387(5)
C11 C12 1.400(5)
C12 C13 1.404(6)
C12 C19 1.504(6)
C13 C14 1.374(7)
C13 H13 0.9500
C14 C15 1.374(7)
C14 H14 0.9500
C15 C16 1.388(6)
C15 H15 0.9500
C16 H16 0.9500
C17 H17A 0.9800
C17 H17B 0.9800
C17 H17C 0.9800
C18 H18A 0.9800
C18 H18B 0.9800
C18 H18C 0.9800
C19 H19A 0.9800
C19 H19B 0.9800
C19 H19C 0.9800
C20 C21 1.395(4)
C20 C24 1.416(4)
C21 C22 1.381(5)
C21 H21 0.9500
C23 C24 1.403(5)
C24 C25 1.459(5)
C25 C26 1.405(5)
C26 C27 1.376(5)
C26 H26 0.9500
C27 C28 1.387(5)
C27 H27 0.9500
C28 C29 1.382(4)
C28 C30 1.473(5)
C29 H29 0.9500
C30 C31 1.374(6)
C30 C35 1.438(6)
C31 C32 1.423(7)
C31 C38 1.457(7)
C32 C33 1.379(9)
C32 H32 0.9500
C33 C34 1.379(9)
C33 H33 0.9500
C34 C35 1.357(7)
C34 H34 0.9500
C35 H35 0.9500
C36 H36A 0.9800
C36 H36B 0.9800
C36 H36C 0.9800
C37 H37A 0.9800
C37 H37B 0.9800
C37 H37C 0.9800
C38 H38A 0.9800
C38 H38B 0.9800
C38 H38C 0.9800
C39 C40 1.399(5)
C39 C43 1.421(4)
C40 C41 1.384(5)
C40 H40 0.9500
C42 C43 1.401(5)
C43 C44 1.459(4)
C44 C45 1.397(5)
C45 C46 1.368(5)
C45 H45 0.9500
C46 C47 1.395(5)
C46 H46 0.9500
C47 C48 1.377(5)
C47 C49 1.520(5)
C48 H48 0.9500
C49 C50 1.364(6)
C49 C54 1.406(6)
C50 C51 1.438(6)
C50 C57 1.464(7)
C51 C52 1.349(7)
C51 H51 0.9500
C52 C53 1.368(7)
C52 H52 0.9500
C53 C54 1.392(6)
C53 H53 0.9500
C54 H54 0.9500
C55 H55A 0.9800
C55 H55B 0.9800
C55 H55C 0.9800
C56 H56A 0.9800
C56 H56B 0.9800
C56 H56C 0.9800
C57 H57A 0.9800
C57 H57B 0.9800
C57 H57C 0.9800

loop_
_geom_torsion_atom_site_label_1
_geom_torsion_atom_site_label_2
_geom_torsion_atom_site_label_3
_geom_torsion_atom_site_label_4
_geom_torsion
C5 C1 C2 C3 -0.2(5)
Ir1 C1 C2 C3 177.8(2)
C4 N2 C3 O1 -179.8(3)
C4 N2 C3 C2 0.7(5)
C17 O1 C3 N2 2.1(5)
C17 O1 C3 C2 -178.3(3)
C1 C2 C3 N2 -1.4(5)
C1 C2 C3 O1 179.1(3)
C3 N2 C4 O2 -177.9(3)
C3 N2 C4 C5 1.7(5)
C18 O2 C4 N2 7.5(4)
C18 O2 C4 C5 -172.1(3)
N2 C4 C5 C1 -3.2(5)
O2 C4 C5 C1 176.4(3)
N2 C4 C5 C6 -179.8(3)
O2 C4 C5 C6 -0.2(5)
C2 C1 C5 C4 2.3(5)
Ir1 C1 C5 C4 -176.0(2)
C2 C1 C5 C6 179.2(3)
Ir1 C1 C5 C6 0.9(4)
C10 N1 C6 C7 2.7(5)
Ir1 N1 C6 C7 -174.8(3)
C10 N1 C6 C5 -177.1(3)
Ir1 N1 C6 C5 5.3(4)
C4 C5 C6 N1 172.4(3)
C1 C5 C6 N1 -4.2(4)
C4 C5 C6 C7 -7.4(6)
C1 C5 C6 C7 176.0(3)
N1 C6 C7 C8 -2.7(6)
C5 C6 C7 C8 177.1(3)
C6 C7 C8 C9 0.1(6)
C7 C8 C9 C10 2.5(5)
C7 C8 C9 C11 -178.4(4)
C6 N1 C10 C9 -0.1(5)
Ir1 N1 C10 C9 177.2(2)
C8 C9 C10 N1 -2.6(5)
C11 C9 C10 N1 178.3(3)
C10 C9 C11 C16 44.1(5)
C8 C9 C11 C16 -135.0(4)
C10 C9 C11 C12 -133.1(4)
C8 C9 C11 C12 47.8(5)
C16 C11 C12 C13 1.0(5)
C9 C11 C12 C13 178.2(3)
C16 C11 C12 C19 -176.7(4)
C9 C11 C12 C19 0.5(6)
C11 C12 C13 C14 -1.9(6)
C19 C12 C13 C14 175.9(4)
C12 C13 C14 C15 1.2(7)
C13 C14 C15 C16 0.5(7)
C12 C11 C16 C15 0.5(6)
C9 C11 C16 C15 -176.7(4)
C14 C15 C16 C11 -1.3(6)
C24 C20 C21 C22 1.7(5)
Ir1 C20 C21 C22 -176.3(3)
C23 N4 C22 O3 174.4(3)
C23 N4 C22 C21 -6.1(5)
C36 O3 C22 N4 -1.9(5)
C36 O3 C22 C21 178.5(3)
C20 C21 C22 N4 5.4(5)
C20 C21 C22 O3 -175.0(3)
C22 N4 C23 O4 178.5(3)
C22 N4 C23 C24 -0.4(5)
C37 O4 C23 N4 1.4(5)
C37 O4 C23 C24 -179.6(3)
N4 C23 C24 C20 7.2(5)
O4 C23 C24 C20 -171.7(3)
N4 C23 C24 C25 -171.1(3)
O4 C23 C24 C25 10.0(5)
C21 C20 C24 C23 -7.4(5)
Ir1 C20 C24 C23 170.9(2)
C21 C20 C24 C25 171.0(3)
Ir1 C20 C24 C25 -10.7(4)
C29 N3 C25 C26 -1.3(5)
Ir1 N3 C25 C26 176.7(2)
C29 N3 C25 C24 -177.5(3)
Ir1 N3 C25 C24 0.5(4)
C23 C24 C25 N3 -175.3(3)
C20 C24 C25 N3 6.5(4)
C23 C24 C25 C26 9.0(6)
C20 C24 C25 C26 -169.3(3)
N3 C25 C26 C27 0.6(5)
C24 C25 C26 C27 176.2(4)
C25 C26 C27 C28 1.5(6)
C26 C27 C28 C29 -2.7(6)
C26 C27 C28 C30 179.7(4)
C25 N3 C29 C28 -0.1(5)
Ir1 N3 C29 C28 -177.8(2)
C27 C28 C29 N3 2.0(5)
C30 C28 C29 N3 179.6(3)
C29 C28 C30 C31 45.9(6)
C27 C28 C30 C31 -136.6(4)
C29 C28 C30 C35 -134.3(4)
C27 C28 C30 C35 43.2(5)
C35 C30 C31 C32 -0.5(7)
C28 C30 C31 C32 179.3(4)
C35 C30 C31 C38 -177.3(5)
C28 C30 C31 C38 2.5(7)
C30 C31 C32 C33 1.2(8)
C38 C31 C32 C33 178.3(5)
C31 C32 C33 C34 -1.0(10)
C32 C33 C34 C35 0.0(11)
C33 C34 C35 C30 0.8(9)
C31 C30 C35 C34 -0.6(7)
C28 C30 C35 C34 179.6(4)
C43 C39 C40 C41 -0.1(5)
Ir1 C39 C40 C41 178.4(3)
C42 N6 C41 O5 -179.1(3)
C42 N6 C41 C40 1.1(5)
C55 O5 C41 N6 6.9(5)
C55 O5 C41 C40 -173.3(3)
C39 C40 C41 N6 -0.1(5)
C39 C40 C41 O5 -179.9(3)
C41 N6 C42 O6 179.2(3)
C41 N6 C42 C43 -2.0(5)
C56 O6 C42 N6 -2.3(5)
C56 O6 C42 C43 178.8(4)
N6 C42 C43 C39 1.9(6)
O6 C42 C43 C39 -179.3(3)
N6 C42 C43 C44 179.3(3)
O6 C42 C43 C44 -1.9(6)
C40 C39 C43 C42 -0.7(5)
Ir1 C39 C43 C42 -179.4(3)
C40 C39 C43 C44 -178.4(3)
Ir1 C39 C43 C44 2.9(4)
C48 N5 C44 C45 -5.3(5)
Ir1 N5 C44 C45 173.3(3)
C48 N5 C44 C43 175.1(3)
Ir1 N5 C44 C43 -6.2(4)
C42 C43 C44 N5 -175.1(3)
C39 C43 C44 N5 2.4(4)
C42 C43 C44 C45 5.4(6)
C39 C43 C44 C45 -177.1(4)
N5 C44 C45 C46 4.7(6)
C43 C44 C45 C46 -175.8(4)
C44 C45 C46 C47 0.0(7)
C45 C46 C47 C48 -3.9(6)
C45 C46 C47 C49 172.7(4)
C44 N5 C48 C47 1.3(5)
Ir1 N5 C48 C47 -177.2(3)
C46 C47 C48 N5 3.4(6)
C49 C47 C48 N5 -173.3(4)
C48 C47 C49 C50 -115.7(4)
C46 C47 C49 C50 67.9(6)
C48 C47 C49 C54 66.5(5)
C46 C47 C49 C54 -110.0(5)
C54 C49 C50 C51 2.6(6)
C47 C49 C50 C51 -175.1(4)
C54 C49 C50 C57 -175.3(4)
C47 C49 C50 C57 7.0(6)
C49 C50 C51 C52 -1.9(7)
C57 C50 C51 C52 176.1(4)
C50 C51 C52 C53 -0.4(8)
C51 C52 C53 C54 2.0(8)
C52 C53 C54 C49 -1.3(7)
C50 C49 C54 C53 -1.0(7)
C47 C49 C54 C53 176.8(4)
